data_2218284
loop_
_publ_author_name
'Tang, Jian'
'Wang, Yang'
'Zhang, Bei-Na'
'Xia, Peng'

_publ_section_title
;
 1,6,6-Trimethyl-1<i>H</i>-chromeno[6,7-<i>d</i>]thiazol-2(6<i>H</i>)-one
;
_journal_coeditor_code XU2407
_journal_issue 5
_journal_name_full 'Acta Crystallographica Section E'
_journal_page_first o891
_journal_paper_doi 10.1107/S1600536808010623
_journal_volume 64
_journal_year 2008
_chemical_formula_iupac 'C13 H13 N O2 S'
_chemical_formula_moiety 'C13 H13 N O2 S'
_chemical_formula_sum 'C13 H13 N O2 S'
_chemical_formula_weight 247.30
_chemical_melting_point_gt 376
_chemical_melting_point_lt 378
_chemical_name_systematic
;
1,6,6-Trimethyl-6<i>H</i>-chromeno[6,7-<i>d</i>]thiazol-2(3<i>H</i>)-one
;
_space_group_IT_number 2
_symmetry_cell_setting triclinic
_symmetry_space_group_name_Hall '-P 1'
_symmetry_space_group_name_H-M 'P -1'
_atom_sites_solution_hydrogens geom
_atom_sites_solution_primary direct
_atom_sites_solution_secondary difmap
_audit_creation_method SHELXL-97
_cell_angle_alpha 106.13(2)
_cell_angle_beta 98.16(2)
_cell_angle_gamma 94.08(2)
_cell_formula_units_Z 2
_cell_length_a 7.376(2)
_cell_length_b 8.395(2)
_cell_length_c 10.536(2)
_cell_measurement_reflns_used 25
_cell_measurement_temperature 298(2)
_cell_measurement_theta_max 13.68
_cell_measurement_theta_min 10.15
_cell_volume 616.2(3)
_computing_cell_refinement 'CAD-4 Software (Enraf--Nonius, 1984)'
_computing_data_collection 'CAD-4 Software (Enraf--Nonius, 1984)'
_computing_data_reduction 'XCAD, PSI and EAC (Enraf--Nonius, 1984)'
_computing_molecular_graphics 'SHELXTL (Sheldrick, 2008)'
_computing_publication_material 'SHELXTL (Sheldrick, 2008)'
_computing_structure_refinement 'SHELXTL (Sheldrick, 2008)'
_computing_structure_solution 'SHELXTL (Sheldrick, 2008)'
_diffrn_ambient_temperature 298(2)
_diffrn_measured_fraction_theta_full 1.000
_diffrn_measured_fraction_theta_max 1.000
_diffrn_measurement_device_type 'Enraf--Nonius CAD-4'
_diffrn_measurement_method \w/2\q
_diffrn_radiation_monochromator graphite
_diffrn_radiation_source 'fine-focus sealed tube'
_diffrn_radiation_type MoK\a
_diffrn_radiation_wavelength 0.71073
_diffrn_reflns_av_R_equivalents 0.0226
_diffrn_reflns_av_sigmaI/netI 0.0365
_diffrn_reflns_limit_h_max 8
_diffrn_reflns_limit_h_min -1
_diffrn_reflns_limit_k_max 10
_diffrn_reflns_limit_k_min -10
_diffrn_reflns_limit_l_max 12
_diffrn_reflns_limit_l_min -12
_diffrn_reflns_number 2765
_diffrn_reflns_theta_full 25.17
_diffrn_reflns_theta_max 25.17
_diffrn_reflns_theta_min 2.04
_diffrn_standards_decay_% 0.5
_diffrn_standards_interval_time 60
_diffrn_standards_number 3
_exptl_absorpt_coefficient_mu 0.251
_exptl_absorpt_correction_type none
_exptl_crystal_colour Colourless
_exptl_crystal_density_diffrn 1.333
_exptl_crystal_density_method 'not measured'
_exptl_crystal_description Parallelepiped
_exptl_crystal_F_000 260
_exptl_crystal_size_max 0.20
_exptl_crystal_size_mid 0.20
_exptl_crystal_size_min 0.20
_refine_diff_density_max 0.910
_refine_diff_density_min -0.678
_refine_ls_extinction_method none
_refine_ls_goodness_of_fit_ref 1.054
_refine_ls_hydrogen_treatment constr
_refine_ls_matrix_type full
_refine_ls_number_parameters 157
_refine_ls_number_reflns 2207
_refine_ls_number_restraints 0
_refine_ls_restrained_S_all 1.054
_refine_ls_R_factor_all 0.1233
_refine_ls_R_factor_gt 0.0757
_refine_ls_shift/su_max 0.000
_refine_ls_shift/su_mean 0.000
_refine_ls_structure_factor_coef Fsqd
_refine_ls_weighting_details 'calc w=1/[\s^2^(Fo^2^)+(0.1546P)^2^] where P=(Fo^2^+2Fc^2^)/3'
_refine_ls_weighting_scheme calc
_refine_ls_wR_factor_gt 0.1812
_refine_ls_wR_factor_ref 0.2156
_reflns_number_gt 1387
_reflns_number_total 2207
_reflns_threshold_expression I>2\s(I)
_cod_data_source_file xu2407.cif
_cod_data_source_block I
_cod_depositor_comments
;
The following automatic conversions were performed:
'_symmetry_cell_setting' value 'Triclinic' changed to 'triclinic'
according to '/home/saulius/struct/CIF-dictionaries/cif_core.dic'
dictionary named 'cif_core.dic' version 2.4.1 from 2010-06-29.

Automatic conversion script
Id: cif_fix_enum 1527 2010-12-29 10:47:43Z saulius 

The following automatic conversions were performed:

'_symmetry_cell_setting' value 'Triclinic' changed to 'triclinic'
according to /home/saulius/struct/CIF-dictionaries/cif_core.dic
dictionary named 'cif_core.dic' version 2.4.1 from 2010-06-29.

Automatic conversion script
Id: cif_fix_values 1715 2011-07-08 13:25:40Z adriana 
;
_cod_database_code 2218284
_cod_database_fobs_code 2218284

loop_
_symmetry_equiv_pos_as_xyz
'x, y, z'
'-x, -y, -z'

loop_
_atom_site_type_symbol
_atom_site_label
_atom_site_fract_x
_atom_site_fract_y
_atom_site_fract_z
_atom_site_U_iso_or_equiv
_atom_site_adp_type
_atom_site_calc_flag
_atom_site_refinement_flags
_atom_site_occupancy
S S1 0.72819(14) 0.52182(13) -0.25523(9) 0.0529(4) Uani d . 1
N N1 0.7791(4) 0.3420(4) -0.0937(3) 0.0438(7) Uani d . 1
O O1 0.8000(4) 0.2061(4) -0.3119(3) 0.0670(9) Uani d . 1
O O2 0.6410(4) 0.9748(3) 0.1700(2) 0.0456(7) Uani d . 1
C C1 0.7748(5) 0.3288(5) -0.2252(4) 0.0510(10) Uani d . 1
C C2 0.8103(5) 0.2021(5) -0.0421(4) 0.0572(11) Uani d . 1
H H2A 0.8403 0.1115 -0.1114 0.086 Uiso calc R 1
H H2B 0.7008 0.1671 -0.0128 0.086 Uiso calc R 1
H H2C 0.9105 0.2348 0.0321 0.086 Uiso calc R 1
C C3 0.7480(4) 0.4981(4) -0.0139(3) 0.0383(8) Uani d . 1
C C4 0.7478(4) 0.5454(4) 0.1217(4) 0.0410(8) Uani d . 1
H H4 0.7695 0.4696 0.1703 0.049 Uiso calc R 1
C C5 0.7150(4) 0.7070(4) 0.1869(3) 0.0384(8) Uani d . 1
C C6 0.7087(5) 0.7649(5) 0.3289(4) 0.0471(9) Uani d . 1
H H6 0.7087 0.6891 0.3786 0.056 Uiso calc R 1
C C7 0.7028(5) 0.9237(5) 0.3877(4) 0.0509(10) Uani d . 1
H H7 0.6938 0.9579 0.4782 0.061 Uiso calc R 1
C C8 0.7103(5) 1.0517(4) 0.3131(3) 0.0454(9) Uani d . 1
C C9 0.9067(6) 1.1285(5) 0.3310(4) 0.0629(12) Uani d . 1
H H9A 0.9809 1.0437 0.2938 0.094 Uiso calc R 1
H H9B 0.9534 1.1774 0.4248 0.094 Uiso calc R 1
H H9C 0.9108 1.2132 0.2860 0.094 Uiso calc R 1
C C10 0.5804(6) 1.1829(6) 0.3549(4) 0.0661(13) Uani d . 1
H H10A 0.5912 1.2639 0.3068 0.099 Uiso calc R 1
H H10B 0.6126 1.2374 0.4494 0.099 Uiso calc R 1
H H10C 0.4558 1.1301 0.3349 0.099 Uiso calc R 1
C C11 0.6830(4) 0.8184(4) 0.1118(3) 0.0376(8) Uani d . 1
C C12 0.6816(5) 0.7719(4) -0.0248(3) 0.0403(8) Uani d . 1
H H12 0.6586 0.8470 -0.0739 0.048 Uiso calc R 1
C C13 0.7152(5) 0.6107(4) -0.0871(3) 0.0407(8) Uani d . 1

loop_
_atom_site_aniso_label
_atom_site_aniso_U_11
_atom_site_aniso_U_22
_atom_site_aniso_U_33
_atom_site_aniso_U_12
_atom_site_aniso_U_13
_atom_site_aniso_U_23
S1 0.0508(6) 0.0578(7) 0.0427(6) 0.0037(4) 0.0053(4) 0.0046(4)
N1 0.0257(14) 0.0416(17) 0.0569(18) 0.0002(12) 0.0024(12) 0.0056(14)
O1 0.0605(19) 0.0622(19) 0.0608(18) 0.0140(15) 0.0033(14) -0.0090(15)
O2 0.0475(15) 0.0445(14) 0.0390(13) 0.0094(11) -0.0031(10) 0.0073(11)
C1 0.0264(18) 0.058(2) 0.052(2) -0.0016(16) -0.0012(15) -0.0037(18)
C2 0.032(2) 0.050(2) 0.082(3) 0.0036(17) 0.0020(19) 0.012(2)
C3 0.0212(15) 0.0409(19) 0.0482(19) -0.0024(13) 0.0028(13) 0.0083(16)
C4 0.0258(17) 0.046(2) 0.050(2) -0.0022(14) -0.0010(14) 0.0166(17)
C5 0.0239(16) 0.048(2) 0.0385(18) -0.0033(14) -0.0017(13) 0.0108(15)
C6 0.042(2) 0.054(2) 0.045(2) 0.0060(16) 0.0023(16) 0.0151(17)
C7 0.047(2) 0.065(3) 0.0359(18) 0.0069(18) -0.0001(16) 0.0098(18)
C8 0.041(2) 0.049(2) 0.0383(19) 0.0072(16) -0.0015(15) 0.0032(16)
C9 0.046(2) 0.066(3) 0.067(3) -0.006(2) -0.005(2) 0.013(2)
C10 0.068(3) 0.072(3) 0.049(2) 0.029(2) 0.000(2) 0.003(2)
C11 0.0227(16) 0.0403(19) 0.0435(18) -0.0010(13) -0.0011(13) 0.0065(15)
C12 0.0338(18) 0.044(2) 0.0393(18) -0.0031(14) -0.0026(14) 0.0121(15)
C13 0.0298(17) 0.044(2) 0.0401(18) -0.0064(14) -0.0014(13) 0.0060(15)

loop_
_atom_type_symbol
_atom_type_description
_atom_type_scat_dispersion_real
_atom_type_scat_dispersion_imag
_atom_type_scat_source
C C 0.0033 0.0016 'International Tables Vol C Tables 4.2.6.8 and 6.1.1.4'
H H 0.0000 0.0000 'International Tables Vol C Tables 4.2.6.8 and 6.1.1.4'
N N 0.0061 0.0033 'International Tables Vol C Tables 4.2.6.8 and 6.1.1.4'
O O 0.0106 0.0060 'International Tables Vol C Tables 4.2.6.8 and 6.1.1.4'
S S 0.1246 0.1234 'International Tables Vol C Tables 4.2.6.8 and 6.1.1.4'

loop_
_geom_angle_atom_site_label_1
_geom_angle_atom_site_label_2
_geom_angle_atom_site_label_3
_geom_angle
C13 S1 C1 91.10(17)
C1 N1 C3 115.4(3)
C1 N1 C2 121.4(3)
C3 N1 C2 123.2(3)
C11 O2 C8 118.1(3)
O1 C1 N1 126.6(4)
O1 C1 S1 123.7(3)
N1 C1 S1 109.8(3)
N1 C2 H2A 109.5
N1 C2 H2B 109.5
H2A C2 H2B 109.5
N1 C2 H2C 109.5
H2A C2 H2C 109.5
H2B C2 H2C 109.5
C4 C3 C13 120.2(3)
C4 C3 N1 127.2(3)
C13 C3 N1 112.6(3)
C3 C4 C5 120.2(3)
C3 C4 H4 119.9
C5 C4 H4 119.9
C11 C5 C4 118.8(3)
C11 C5 C6 117.9(3)
C4 C5 C6 123.4(3)
C7 C6 C5 120.3(4)
C7 C6 H6 119.8
C5 C6 H6 119.8
C6 C7 C8 121.8(3)
C6 C7 H7 119.1
C8 C7 H7 119.1
O2 C8 C7 110.5(3)
O2 C8 C9 109.2(3)
C7 C8 C9 109.5(3)
O2 C8 C10 103.6(3)
C7 C8 C10 111.9(3)
C9 C8 C10 112.1(3)
C8 C9 H9A 109.5
C8 C9 H9B 109.5
H9A C9 H9B 109.5
C8 C9 H9C 109.5
H9A C9 H9C 109.5
H9B C9 H9C 109.5
C8 C10 H10A 109.5
C8 C10 H10B 109.5
H10A C10 H10B 109.5
C8 C10 H10C 109.5
H10A C10 H10C 109.5
H10B C10 H10C 109.5
O2 C11 C12 117.5(3)
O2 C11 C5 120.8(3)
C12 C11 C5 121.6(3)
C11 C12 C13 118.4(3)
C11 C12 H12 120.8
C13 C12 H12 120.8
C12 C13 C3 120.8(3)
C12 C13 S1 128.0(3)
C3 C13 S1 111.2(3)

loop_
_geom_bond_atom_site_label_1
_geom_bond_atom_site_label_2
_geom_bond_distance
S1 C13 1.740(4)
S1 C1 1.783(4)
N1 C1 1.354(5)
N1 C3 1.401(4)
N1 C2 1.444(5)
O1 C1 1.218(4)
O2 C11 1.364(4)
O2 C8 1.464(4)
C2 H2A 0.9599
C2 H2B 0.9599
C2 H2C 0.9599
C3 C4 1.373(5)
C3 C13 1.389(5)
C4 C5 1.395(5)
C4 H4 0.9300
C5 C11 1.395(5)
C5 C6 1.447(5)
C6 C7 1.312(5)
C6 H6 0.9300
C7 C8 1.500(5)
C7 H7 0.9300
C8 C9 1.507(5)
C8 C10 1.525(5)
C9 H9A 0.9599
C9 H9B 0.9599
C9 H9C 0.9599
C10 H10A 0.9599
C10 H10B 0.9599
C10 H10C 0.9599
C11 C12 1.381(5)
C12 C13 1.388(5)
C12 H12 0.9300

loop_
_geom_hbond_atom_site_label_D
_geom_hbond_atom_site_label_H
_geom_hbond_atom_site_label_A
_geom_hbond_site_symmetry_A
_geom_hbond_distance_DH
_geom_hbond_distance_HA
_geom_hbond_distance_DA
_geom_hbond_angle_DHA
C7 H7 O1 1_566 0.93 2.56 3.331(5) 140.4

loop_
_geom_torsion_atom_site_label_1
_geom_torsion_atom_site_label_2
_geom_torsion_atom_site_label_3
_geom_torsion_atom_site_label_4
_geom_torsion
C3 N1 C1 O1 179.1(3)
C2 N1 C1 O1 -2.0(5)
C3 N1 C1 S1 -0.2(3)
C2 N1 C1 S1 178.6(2)
C13 S1 C1 O1 -179.8(3)
C13 S1 C1 N1 -0.4(2)
C1 N1 C3 C4 -178.9(3)
C2 N1 C3 C4 2.2(5)
C1 N1 C3 C13 1.0(4)
C2 N1 C3 C13 -177.9(3)
C13 C3 C4 C5 -0.2(5)
N1 C3 C4 C5 179.7(3)
C3 C4 C5 C11 -0.1(5)
C3 C4 C5 C6 178.6(3)
C11 C5 C6 C7 -10.8(5)
C4 C5 C6 C7 170.5(3)
C5 C6 C7 C8 -2.6(5)
C11 O2 C8 C7 -37.9(4)
C11 O2 C8 C9 82.5(4)
C11 O2 C8 C10 -157.9(3)
C6 C7 C8 O2 25.8(5)
C6 C7 C8 C9 -94.5(4)
C6 C7 C8 C10 140.6(4)
C8 O2 C11 C12 -155.9(3)
C8 O2 C11 C5 27.9(4)
C4 C5 C11 O2 176.6(3)
C6 C5 C11 O2 -2.2(5)
C4 C5 C11 C12 0.5(5)
C6 C5 C11 C12 -178.2(3)
O2 C11 C12 C13 -176.9(3)
C5 C11 C12 C13 -0.8(5)
C11 C12 C13 C3 0.5(5)
C11 C12 C13 S1 -177.9(3)
C4 C3 C13 C12 0.0(5)
N1 C3 C13 C12 -180.0(3)
C4 C3 C13 S1 178.7(2)
N1 C3 C13 S1 -1.3(3)
C1 S1 C13 C12 179.5(3)
C1 S1 C13 C3 1.0(2)

loop_
_cod_related_entry_id
_cod_related_entry_database
_cod_related_entry_code
1 ChemSpider 21117895
